data_4323938
loop_
_publ_author_name
'Isak Vernik'
'Dennis V. Stynes'

_publ_contact_author
;
 Dennis V. Stynes
 York University
 North York
 Ontario
 Canada
 M3J 1P3
;
_publ_section_title
;
 Stereochemistry of Boron-Functionalized (Dioximato)iron(II) Complexes.
 Control of Nonbonded Interactions on Soft Conformational Surfaces
;
_journal_name_full 'Inorganic Chemistry'
_journal_page_first 6210
_journal_page_last 6220
_journal_paper_doi 10.1021/ic9602761
_journal_volume 35
_journal_year 1996
_chemical_formula_sum 'C16 H32 B2 Cl2 F4 Fe N5 O4'
_chemical_formula_weight 582.84
_chemical_name_common '[Et4N][Fe((DMG)BF2)2Cl2]'
_chemical_name_systematic
; 
 tetraethylammoniumdichlorobis(dimethylglyoximato(difluoroborato)ferate 
;
_space_group_IT_number 2
_symmetry_cell_setting triclinic
_symmetry_space_group_name_Hall '-P 1'
_symmetry_space_group_name_H-M 'P -1'
_atom_sites_solution_hydrogens geom
_atom_sites_solution_primary direct
_atom_sites_solution_secondary difmap
_audit_creation_method SHELXL
_cell_angle_alpha 76.53(3)
_cell_angle_beta 73.10(3)
_cell_angle_gamma 63.04(3)
_cell_formula_units_Z 1
_cell_length_a 7.811(2)
_cell_length_b 8.045(2)
_cell_length_c 11.748(2)
_cell_measurement_temperature 293(2)
_cell_volume 625.1(3)
_computing_structure_refinement 'SHELXL-93 (Sheldrick, 1993)'
_computing_structure_solution 'SHELXS-86 (Sheldrick, 1990)'
_diffrn_ambient_temperature 293(2)
_diffrn_radiation_monochromator graphite
_diffrn_radiation_source 'fine-focus sealed tube'
_diffrn_radiation_type MoK\a
_diffrn_radiation_wavelength 0.71073
_diffrn_reflns_av_R_equivalents 0.0147
_diffrn_reflns_av_sigmaI/netI 0.0267
_diffrn_reflns_limit_h_max 9
_diffrn_reflns_limit_h_min -1
_diffrn_reflns_limit_k_max 9
_diffrn_reflns_limit_k_min -8
_diffrn_reflns_limit_l_max 13
_diffrn_reflns_limit_l_min -13
_diffrn_reflns_number 2579
_diffrn_reflns_theta_max 24.99
_diffrn_reflns_theta_min 2.86
_exptl_absorpt_coefficient_mu 0.879
_exptl_crystal_colour amber
_exptl_crystal_density_diffrn 1.548
_exptl_crystal_description plates
_exptl_crystal_F_000 301
_exptl_crystal_size_max 0.6
_exptl_crystal_size_mid 0.4
_exptl_crystal_size_min 0.05
_refine_diff_density_max 0.873
_refine_diff_density_min -0.399
_refine_diff_density_rms 0.069
_refine_ls_extinction_method none
_refine_ls_goodness_of_fit_all 1.085
_refine_ls_goodness_of_fit_obs 1.108
_refine_ls_matrix_type full
_refine_ls_number_parameters 175
_refine_ls_number_reflns 2084
_refine_ls_number_restraints 0
_refine_ls_restrained_S_all 1.085
_refine_ls_restrained_S_obs 1.108
_refine_ls_R_factor_all 0.0499
_refine_ls_R_factor_obs 0.0437
_refine_ls_shift/esd_max -0.071
_refine_ls_shift/esd_mean 0.009
_refine_ls_structure_factor_coef Fsqd
_refine_ls_weighting_details 'w=1/[\s^2^(Fo^2^)+(0.0611P)^2^+0.8153P] where P=(Fo^2^+2Fc^2^)/3'
_refine_ls_weighting_scheme calc
_refine_ls_wR_factor_all 0.1250
_refine_ls_wR_factor_obs 0.1196
_reflns_number_observed 1848
_reflns_number_total 2084
_reflns_observed_criterion >2sigma(I)
_cod_data_source_file ic9602761_13.cif
_cod_data_source_block 20
_cod_depositor_comments
;
The following automatic conversions were performed:

'_refine_ls_weighting_scheme' value 'calc
w=1/[\s^2^(Fo^2^)+(0.0611P)^2^+0.8153P] where P=(Fo^2^+2Fc^2^)/3' was
changed to 'calc'. New tag '_refine_ls_weighting_details' was
created. The value of the new tag was set to
'w=1/[\s^2^(Fo^2^)+(0.0611P)^2^+0.8153P] where P=(Fo^2^+2Fc^2^)/3'.

Automatic conversion script
Id: cif_fix_values 3143 2015-03-26 13:38:13Z robertas 
;
_cod_original_cell_volume 625.1(2)
_cod_database_code 4323938

loop_
_symmetry_equiv_pos_as_xyz
'x, y, z'
'-x, -y, -z'

loop_
_atom_site_aniso_label
_atom_site_aniso_U_11
_atom_site_aniso_U_22
_atom_site_aniso_U_33
_atom_site_aniso_U_23
_atom_site_aniso_U_13
_atom_site_aniso_U_12
Fe 0.0334(4) 0.0274(4) 0.0307(3) -0.0037(2) -0.0081(3) -0.0185(3)
N1 0.0382(15) 0.0376(15) 0.0322(14) -0.0057(11) -0.0065(11) -0.0217(13)
N2 0.041(2) 0.0348(15) 0.0345(14) -0.0072(11) -0.0087(12) -0.0207(13)
O1 0.063(2) 0.071(2) 0.0345(13) -0.0163(12) 0.0033(12) -0.047(2)
O2 0.066(2) 0.081(2) 0.049(2) -0.0317(15) 0.0049(13) -0.051(2)
C1 0.037(2) 0.037(2) 0.039(2) 0.0015(14) -0.0104(14) -0.0225(15)
C2 0.037(2) 0.031(2) 0.047(2) -0.0060(14) -0.0117(15) -0.0197(15)
C5 0.062(3) 0.072(3) 0.047(2) -0.002(2) -0.008(2) -0.049(2)
C6 0.059(3) 0.058(3) 0.068(3) -0.022(2) -0.007(2) -0.039(2)
B1 0.068(3) 0.054(3) 0.043(2) -0.018(2) 0.004(2) -0.038(3)
F1 0.068(2) 0.059(2) 0.096(2) -0.024(2) -0.002(2) -0.0228(14)
F4 0.120(3) 0.148(3) 0.0517(15) -0.050(2) 0.020(2) -0.099(3)
Cl1 0.0466(5) 0.0350(5) 0.0569(6) 0.0031(4) -0.0243(4) -0.0201(4)
N4 0.056(3) 0.056(3) 0.027(2) 0.000(2) -0.012(2) -0.032(2)
C30 0.087(7) 0.091(7) 0.029(4) 0.006(4) -0.007(4) -0.066(6)
C21 0.089(7) 0.083(7) 0.035(4) -0.019(4) 0.003(4) -0.051(6)
C22 0.114(6) 0.110(6) 0.163(8) -0.075(6) 0.023(6) -0.040(5)
C10 0.147(6) 0.155(7) 0.064(3) -0.013(4) 0.015(4) -0.124(6)
C2D 0.090(8) 0.063(6) 0.070(6) 0.001(5) -0.031(6) -0.013(5)
C2E 0.073(6) 0.105(8) 0.043(4) -0.003(5) -0.008(4) -0.069(6)

loop_
_atom_site_label
_atom_site_type_symbol
_atom_site_fract_x
_atom_site_fract_y
_atom_site_fract_z
_atom_site_U_iso_or_equiv
_atom_site_thermal_displace_type
_atom_site_occupancy
_atom_site_calc_flag
_atom_site_refinement_flags
_atom_site_disorder_group
Fe Fe 0.0000 0.0000 0.0000 0.0279(2) Uani 1 d S .
N1 N 0.1975(4) 0.0392(4) -0.1248(2) 0.0336(6) Uani 1 d . .
N2 N 0.0499(4) 0.1571(4) 0.0704(2) 0.0340(6) Uani 1 d . .
O1 O 0.2466(4) -0.0164(4) -0.2346(2) 0.0501(7) Uani 1 d . .
O2 O -0.0293(4) 0.1921(4) 0.1863(2) 0.0565(8) Uani 1 d . .
C1 C 0.2680(5) 0.1479(5) -0.1098(3) 0.0350(7) Uani 1 d . .
C2 C 0.1865(5) 0.2110(5) 0.0098(3) 0.0355(7) Uani 1 d . .
C5 C 0.4098(7) 0.2091(7) -0.2012(4) 0.0536(10) Uani 1 d . .
H5A H 0.4441(7) 0.1516(7) -0.2724(4) 0.080 Uiso 1 d R .
H5B H 0.3514(7) 0.3433(7) -0.2196(4) 0.080 Uiso 1 d R .
H5C H 0.5259(7) 0.1718(7) -0.1716(4) 0.080 Uiso 1 d R .
C6 C 0.2548(6) 0.3245(6) 0.0534(4) 0.0549(11) Uani 1 d . .
H6A H 0.1821(6) 0.3498(6) 0.1334(4) 0.080 Uiso 1 d R .
H6B H 0.3925(6) 0.2571(6) 0.0534(4) 0.080 Uiso 1 d R .
H6C H 0.2327(6) 0.4408(6) 0.0020(4) 0.080 Uiso 1 d R .
B1 B 0.2194(8) -0.1843(7) -0.2419(4) 0.0516(12) Uani 1 d . .
F1 F 0.3652(4) -0.3395(4) -0.1899(3) 0.0765(8) Uani 1 d . .
F4 F 0.2543(5) -0.1966(5) -0.3591(2) 0.0915(12) Uani 1 d . .
Cl1 Cl -0.21990(13) 0.24681(12) -0.08954(8) 0.0434(3) Uani 1 d . .
N4 N 0.0000 0.5000 0.5000 0.0434(10) Uani 1 d S .
C30 C 0.0584(15) 0.6132(15) 0.3934(7) 0.061(2) Uani 0.50 d P .
H30A H -0.0513(15) 0.7314(15) 0.3827(7) 0.080 Uiso 0.50 d PR .
H30B H 0.0977(15) 0.5503(15) 0.3240(7) 0.080 Uiso 0.50 d PR .
C21 C -0.0749(16) 0.6016(14) 0.6133(7) 0.065(3) Uani 0.50 d P .
H21A H 0.0309(16) 0.6105(14) 0.6335(7) 0.080 Uiso 0.50 d PR .
H21B H -0.1296(16) 0.5319(14) 0.6794(7) 0.080 Uiso 0.50 d PR .
C22 C -0.2394(11) 0.8007(11) 0.5908(8) 0.133(3) Uani 1 d . .
H22A H -0.2901(11) 0.8666(11) 0.6600(8) 0.080 Uiso 1 d R .
H22B H -0.1828(11) 0.8688(11) 0.5246(8) 0.080 Uiso 1 d R .
H22C H -0.3442(11) 0.7897(11) 0.5707(8) 0.080 Uiso 1 d R .
C10 C 0.2370(11) 0.6527(11) 0.4071(5) 0.107(3) Uani 1 d . .
H10A H 0.2744(11) 0.7279(11) 0.3367(5) 0.080 Uiso 1 d R .
H10B H 0.1967(11) 0.7169(11) 0.4760(5) 0.080 Uiso 1 d R .
H10C H 0.3469(11) 0.5343(11) 0.4168(5) 0.080 Uiso 1 d R .
C2D C 0.1602(18) 0.3129(16) 0.5312(10) 0.080(3) Uani 0.50 d P .
C2E C 0.1749(15) 0.5226(16) 0.5213(7) 0.063(3) Uani 0.50 d P .

loop_
_atom_type_symbol
_atom_type_description
_atom_type_scat_dispersion_real
_atom_type_scat_dispersion_imag
_atom_type_scat_source
C C 0.0033 0.0016 'International Tables Vol C Tables 4.2.6.8 and 6.1.1.4'
H H 0.0000 0.0000 'International Tables Vol C Tables 4.2.6.8 and 6.1.1.4'
B B 0.0013 0.0007 'International Tables Vol C Tables 4.2.6.8 and 6.1.1.4'
N N 0.0061 0.0033 'International Tables Vol C Tables 4.2.6.8 and 6.1.1.4'
O O 0.0106 0.0060 'International Tables Vol C Tables 4.2.6.8 and 6.1.1.4'
Cl Cl 0.1484 0.1585 'International Tables Vol C Tables 4.2.6.8 and 6.1.1.4'
Fe Fe 0.3463 0.8444 'International Tables Vol C Tables 4.2.6.8 and 6.1.1.4'
F F 0.0171 0.0103 'International Tables Vol C Tables 4.2.6.8 and 6.1.1.4'

loop_
_geom_angle_atom_site_label_1
_geom_angle_atom_site_label_2
_geom_angle_atom_site_label_3
_geom_angle
_geom_angle_site_symmetry_1
_geom_angle_site_symmetry_3
_geom_angle_publ_flag
N1 Fe N1 180.0 . 2 ?
N1 Fe N2 80.90(11) . . ?
N1 Fe N2 99.10(11) 2 . ?
N1 Fe N2 99.10(11) . 2 ?
N1 Fe N2 80.90(11) 2 2 ?
N2 Fe N2 180.0 . 2 ?
N1 Fe Cl1 92.28(10) . 2 ?
N1 Fe Cl1 87.72(10) 2 2 ?
N2 Fe Cl1 88.33(9) . 2 ?
N2 Fe Cl1 91.67(9) 2 2 ?
N1 Fe Cl1 87.72(10) . . ?
N1 Fe Cl1 92.28(10) 2 . ?
N2 Fe Cl1 91.67(9) . . ?
N2 Fe Cl1 88.33(9) 2 . ?
Cl1 Fe Cl1 180.0 2 . ?
C1 N1 O1 118.5(3) . . ?
C1 N1 Fe 117.4(2) . . ?
O1 N1 Fe 123.3(2) . . ?
C2 N2 O2 119.0(3) . . ?
C2 N2 Fe 117.2(2) . . ?
O2 N2 Fe 123.0(2) . . ?
N1 O1 B1 117.4(3) . . ?
N2 O2 B1 118.1(3) . 2 ?
N1 C1 C2 112.2(3) . . ?
N1 C1 C5 125.3(3) . . ?
C2 C1 C5 122.5(3) . . ?
N2 C2 C1 112.1(3) . . ?
N2 C2 C6 124.9(3) . . ?
C1 C2 C6 123.0(3) . . ?
F4 B1 F1 109.5(4) . . ?
F4 B1 O2 107.4(4) . 2 ?
F1 B1 O2 108.4(4) . 2 ?
F4 B1 O1 106.1(3) . . ?
F1 B1 O1 106.1(4) . . ?
O2 B1 O1 119.0(4) 2 . ?
C30 N4 C30 180.000(1) 2_566 . ?
C30 N4 C2D 115.5(6) 2_566 2_566 ?
C30 N4 C2D 64.5(6) . 2_566 ?
C30 N4 C2D 64.5(6) 2_566 . ?
C30 N4 C2D 115.5(6) . . ?
C2D N4 C2D 180.000(2) 2_566 . ?
C30 N4 C21 111.5(5) 2_566 2_566 ?
C30 N4 C21 68.5(5) . 2_566 ?
C2D N4 C21 104.6(6) 2_566 2_566 ?
C2D N4 C21 75.4(6) . 2_566 ?
C30 N4 C21 68.5(5) 2_566 . ?
C30 N4 C21 111.5(5) . . ?
C2D N4 C21 75.4(6) 2_566 . ?
C2D N4 C21 104.6(6) . . ?
C21 N4 C21 180.000(2) 2_566 . ?
C30 N4 C2E 105.7(5) 2_566 . ?
C30 N4 C2E 74.3(5) . . ?
C2D N4 C2E 111.7(6) 2_566 . ?
C2D N4 C2E 68.3(6) . . ?
C21 N4 C2E 107.7(5) 2_566 . ?
C21 N4 C2E 72.3(5) . . ?
C30 N4 C2E 74.3(5) 2_566 2_566 ?
C30 N4 C2E 105.7(5) . 2_566 ?
C2D N4 C2E 68.3(6) 2_566 2_566 ?
C2D N4 C2E 111.7(6) . 2_566 ?
C21 N4 C2E 72.3(5) 2_566 2_566 ?
C21 N4 C2E 107.7(5) . 2_566 ?
C2E N4 C2E 180.0 . 2_566 ?
N4 C30 C2D 59.3(5) . 2_566 ?
N4 C30 C10 110.3(6) . . ?
C2D C30 C10 127.3(8) 2_566 . ?
N4 C30 C21 58.4(4) . 2_566 ?
C2D C30 C21 95.2(7) 2_566 2_566 ?
C10 C30 C21 124.4(9) . 2_566 ?
N4 C30 C2E 55.3(4) . . ?
C2D C30 C2E 96.0(6) 2_566 . ?
C10 C30 C2E 55.1(4) . . ?
C21 C30 C2E 91.0(7) 2_566 . ?
N4 C21 C22 109.4(7) . . ?
N4 C21 C30 53.1(4) . 2_566 ?
C22 C21 C30 130.7(8) . 2_566 ?
N4 C21 C2E 53.9(4) . . ?
C22 C21 C2E 123.3(7) . . ?
C30 C21 C2E 85.7(6) 2_566 . ?
N4 C21 C2D 51.2(4) . 2_566 ?
C22 C21 C2D 58.2(6) . 2_566 ?
C30 C21 C2D 89.2(6) 2_566 2_566 ?
C2E C21 C2D 86.3(6) . 2_566 ?
C21 C22 C2D 70.2(5) . 2_566 ?
C2E C10 C30 68.7(5) . . ?
N4 C2D C30 56.2(5) . 2_566 ?
N4 C2D C22 104.8(7) . 2_566 ?
C30 C2D C22 124.4(9) 2_566 2_566 ?
N4 C2D C2E 57.1(5) . . ?
C30 C2D C2E 93.2(8) 2_566 . ?
C22 C2D C2E 120.8(8) 2_566 . ?
N4 C2D C21 53.3(4) . 2_566 ?
C30 C2D C21 91.8(7) 2_566 2_566 ?
C22 C2D C21 51.5(5) 2_566 2_566 ?
C2E C2D C21 88.4(6) . 2_566 ?
N4 C2E C10 106.7(6) . . ?
N4 C2E C2D 54.6(5) . . ?
C10 C2E C2D 130.6(7) . . ?
N4 C2E C30 50.5(4) . . ?
C10 C2E C30 56.2(4) . . ?
C2D C2E C30 90.3(6) . . ?
N4 C2E C21 53.8(4) . . ?
C10 C2E C21 121.7(8) . . ?
C2D C2E C21 85.9(6) . . ?
C30 C2E C21 85.9(6) . . ?

loop_
_geom_bond_atom_site_label_1
_geom_bond_atom_site_label_2
_geom_bond_distance
_geom_bond_site_symmetry_2
_geom_bond_publ_flag
Fe N1 1.881(3) . ?
Fe N1 1.881(3) 2 ?
Fe N2 1.885(3) . ?
Fe N2 1.885(3) 2 ?
Fe Cl1 2.2326(13) 2 ?
Fe Cl1 2.2326(13) . ?
N1 C1 1.290(4) . ?
N1 O1 1.355(3) . ?
N2 C2 1.291(4) . ?
N2 O2 1.359(4) . ?
O1 B1 1.484(5) . ?
O2 B1 1.462(5) 2 ?
C1 C2 1.468(5) . ?
C1 C5 1.476(5) . ?
C2 C6 1.483(5) . ?
B1 F4 1.342(5) . ?
B1 F1 1.410(7) . ?
B1 O2 1.462(5) 2 ?
N4 C30 1.456(8) 2_566 ?
N4 C30 1.456(8) . ?
N4 C2D 1.506(11) 2_566 ?
N4 C2D 1.506(11) . ?
N4 C21 1.550(8) 2_566 ?
N4 C21 1.550(8) . ?
N4 C2E 1.551(8) . ?
N4 C2E 1.551(8) 2_566 ?
C30 C2D 1.58(2) 2_566 ?
C30 C10 1.621(10) . ?
C30 C21 1.693(13) 2_566 ?
C30 C2E 1.817(13) . ?
C21 C22 1.556(13) . ?
C21 C30 1.693(13) 2_566 ?
C21 C2E 1.830(13) . ?
C21 C2D 1.870(14) 2_566 ?
C22 C2D 1.690(13) 2_566 ?
C10 C2E 1.599(10) . ?
C2D C30 1.581(15) 2_566 ?
C2D C22 1.690(13) 2_566 ?
C2D C2E 1.718(15) . ?
C2D C21 1.870(14) 2_566 ?
